data_7053781
loop_
_publ_author_name
'Morgunov, Roman B.'
'Mushenok, Fedor B.'
'Aldoshin, Sergey M.'
'Sanina, Natalia A.'
'Yur&#x2019;eva, Elena A.'
'Shilov, Gennadiy V.'
'Tkachev, Valeriy V.'

_publ_section_title
;
 Thermally-induced paramagnetism of spiropyrane iodides
;
_journal_issue 6
_journal_name_full 'New Journal of Chemistry'
_journal_page_first 1374
_journal_paper_doi 10.1039/b822567b
_journal_volume 33
_journal_year 2009
_chemical_formula_moiety 'C23 H23 I N2 O'
_chemical_formula_sum 'C23 H23 I N2 O'
_chemical_formula_weight 470.33
_chemical_name_systematic
;
?
;
_space_group_IT_number 14
_symmetry_cell_setting monoclinic
_symmetry_space_group_name_Hall '-P 2yn'
_symmetry_space_group_name_H-M 'P 1 21/n 1'
_atom_sites_solution_hydrogens geom
_atom_sites_solution_primary direct
_atom_sites_solution_secondary difmap
_audit_creation_method SHELXTL7
_cell_angle_alpha 90.00
_cell_angle_beta 98.14(3)
_cell_angle_gamma 90.00
_cell_formula_units_Z 4
_cell_length_a 7.9250(16)
_cell_length_b 11.338(2)
_cell_length_c 23.147(5)
_cell_measurement_reflns_used 30
_cell_measurement_temperature 293(2)
_cell_measurement_theta_max 15
_cell_measurement_theta_min 5
_cell_volume 2058.9(7)
_computing_structure_refinement SHELXTL
_computing_structure_solution SHELXTL
_diffrn_ambient_temperature 293(2)
_diffrn_measured_fraction_theta_full 0.999
_diffrn_measured_fraction_theta_max 0.999
_diffrn_radiation_monochromator graphite
_diffrn_radiation_source 'fine-focus sealed tube'
_diffrn_radiation_type MoK\a
_diffrn_radiation_wavelength 0.71073
_diffrn_reflns_av_R_equivalents 0.0208
_diffrn_reflns_av_sigmaI/netI 0.0627
_diffrn_reflns_limit_h_max 9
_diffrn_reflns_limit_h_min 0
_diffrn_reflns_limit_k_max 13
_diffrn_reflns_limit_k_min 0
_diffrn_reflns_limit_l_max 27
_diffrn_reflns_limit_l_min -27
_diffrn_reflns_number 3944
_diffrn_reflns_theta_full 25.05
_diffrn_reflns_theta_max 25.05
_diffrn_reflns_theta_min 1.78
_exptl_absorpt_coefficient_mu 1.570
_exptl_absorpt_correction_T_max none
_exptl_absorpt_correction_T_min none
_exptl_absorpt_correction_type none
_exptl_absorpt_process_details none
_exptl_crystal_colour yellow
_exptl_crystal_density_diffrn 1.517
_exptl_crystal_density_meas ?
_exptl_crystal_density_method 'not measured'
_exptl_crystal_F_000 944
_exptl_crystal_size_max .36
_exptl_crystal_size_mid .34
_exptl_crystal_size_min .31
_refine_diff_density_max 0.380
_refine_diff_density_min -0.773
_refine_diff_density_rms 0.101
_refine_ls_extinction_coef 0.0010(4)
_refine_ls_extinction_expression Fc^*^=kFc[1+0.001xFc^2^\l^3^/sin(2\q)]^-1/4^
_refine_ls_extinction_method SHELXTL
_refine_ls_goodness_of_fit_ref 0.978
_refine_ls_hydrogen_treatment none
_refine_ls_matrix_type full
_refine_ls_number_parameters 245
_refine_ls_number_reflns 3659
_refine_ls_number_restraints 0
_refine_ls_restrained_S_all 0.978
_refine_ls_R_factor_all 0.1204
_refine_ls_R_factor_gt 0.0458
_refine_ls_shift/su_max 0.000
_refine_ls_shift/su_mean 0.000
_refine_ls_structure_factor_coef Fsqd
_refine_ls_weighting_details 'calc w=1/[\s^2^(Fo^2^)+(0.0778P)^2^+0.0000P] where P=(Fo^2^+2Fc^2^)/3'
_refine_ls_weighting_scheme calc
_refine_ls_wR_factor_gt 0.1201
_refine_ls_wR_factor_ref 0.1347
_reflns_number_gt 2021
_reflns_number_total 3659
_reflns_threshold_expression >2sigma(I)
_cod_data_source_file b822567bsup1.cif
_cod_data_source_block 0
_cod_depositor_comments
;
The following automatic conversions were performed:

'_exptl_crystal_density_meas' value 'none' was changed to '?' - the
value is perceived as not measured.

Automatic conversion script
Id: cif_fix_values 3008 2015-01-20 13:52:24Z robertas 
;
_cod_original_sg_symbol_H-M 'P 21/n'
_cod_database_code 7053781

loop_
_symmetry_equiv_pos_as_xyz
'x, y, z'
'-x+1/2, y+1/2, -z+1/2'
'-x, -y, -z'
'x-1/2, -y-1/2, z-1/2'

loop_
_atom_site_label
_atom_site_type_symbol
_atom_site_fract_x
_atom_site_fract_y
_atom_site_fract_z
_atom_site_U_iso_or_equiv
_atom_site_adp_type
_atom_site_occupancy
_atom_site_symmetry_multiplicity
_atom_site_calc_flag
_atom_site_refinement_flags
I1 I 0.77342(6) 0.29233(3) 0.01253(2) 0.0796(2) Uani 1 1 d .
O2 O 0.4081(5) -0.1159(3) 0.21499(15) 0.0564(9) Uani 1 1 d .
C4 C 0.4895(6) -0.1439(4) 0.1689(2) 0.0476(12) Uani 1 1 d .
C5 C 0.5371(6) -0.0637(4) 0.1313(2) 0.0446(12) Uani 1 1 d .
C6 C 0.6548(6) -0.2231(4) 0.0786(2) 0.0447(12) Uani 1 1 d .
C7 C 0.5266(8) -0.2650(4) 0.1633(2) 0.0536(14) Uani 1 1 d .
H7 H 0.4954 -0.3187 0.1902 0.064 Uiso 1 1 calc R
N8 N 0.7359(6) -0.2601(4) 0.0333(2) 0.0529(11) Uani 1 1 d .
C9 C 0.6800(7) -0.0247(5) 0.0443(2) 0.0548(14) Uani 1 1 d .
H8 H 0.6588 0.0558 0.0465 0.066 Uiso 1 1 calc R
C10 C 0.6063(7) -0.3031(4) 0.1194(2) 0.0551(13) Uani 1 1 d .
H10 H 0.6296 -0.3831 0.1161 0.066 Uiso 1 1 calc R
C11 C 0.5001(7) 0.0608(4) 0.1427(2) 0.0545(14) Uani 1 1 d .
H11 H 0.5435 0.1199 0.1211 0.065 Uiso 1 1 calc R
C12 C 0.6240(6) -0.1016(4) 0.0855(2) 0.0476(12) Uani 1 1 d .
N13 N 0.3307(7) 0.0274(4) 0.2777(2) 0.0640(13) Uani 1 1 d .
C14 C 0.1955(8) -0.0289(5) 0.2991(2) 0.0553(14) Uani 1 1 d .
C15 C 0.3202(7) -0.0025(4) 0.2166(2) 0.0546(14) Uani 1 1 d .
C16 C 0.7614(9) -0.3886(6) 0.0241(3) 0.0737(18) Uani 1 1 d .
H16A H 0.7173 -0.4316 0.0520 0.110 Uiso 1 1 d .
H16B H 0.8795 -0.4120 0.0231 0.110 Uiso 1 1 d .
H16C H 0.6998 -0.4070 -0.0152 0.110 Uiso 1 1 d .
C17 C 0.7634(8) -0.0657(6) 0.0019(3) 0.0635(16) Uani 1 1 d .
H17 H 0.8049 -0.0132 -0.0235 0.076 Uiso 1 1 calc R
C18 C 0.0698(7) -0.0595(5) 0.2538(2) 0.0541(14) Uani 1 1 d .
C19 C 0.7877(8) -0.1841(5) -0.0042(2) 0.0613(15) Uani 1 1 d .
H19 H 0.8411 -0.2117 -0.0348 0.074 Uiso 1 1 calc R
C20 C 0.1266(7) -0.0224(5) 0.1974(2) 0.0571(14) Uani 1 1 d .
C21 C 0.4072(8) 0.0886(4) 0.1827(3) 0.0595(15) Uani 1 1 d .
H21 H 0.3934 0.1680 0.1910 0.071 Uiso 1 1 calc R
C22 C 0.0296(12) -0.1033(6) 0.3678(3) 0.085(2) Uani 1 1 d .
H22 H 0.0152 -0.1196 0.4062 0.102 Uiso 1 1 calc R
C23 C -0.0774(8) -0.1107(6) 0.2653(3) 0.0739(18) Uani 1 1 d .
H23 H -0.1623 -0.1308 0.2350 0.089 Uiso 1 1 calc R
C24 C -0.0995(10) -0.1326(6) 0.3230(4) 0.082(2) Uani 1 1 d .
H24 H -0.1999 -0.1667 0.3315 0.098 Uiso 1 1 calc R
C25 C 0.0887(9) -0.1155(6) 0.1492(3) 0.0807(19) Uani 1 1 d .
H25A H 0.1270 -0.0874 0.1142 0.121 Uiso 1 1 calc R
H25B H -0.0318 -0.1300 0.1419 0.121 Uiso 1 1 calc R
H25C H 0.1472 -0.1874 0.1614 0.121 Uiso 1 1 calc R
C26 C 0.0350(9) 0.0934(6) 0.1761(3) 0.088(2) Uani 1 1 d .
H26A H 0.0708 0.1173 0.1399 0.132 Uiso 1 1 calc R
H26B H 0.0633 0.1540 0.2048 0.132 Uiso 1 1 calc R
H26C H -0.0861 0.0809 0.1703 0.132 Uiso 1 1 calc R
C27 C 0.1767(10) -0.0512(5) 0.3569(3) 0.0735(19) Uani 1 1 d .
H27 H 0.2620 -0.0312 0.3871 0.088 Uiso 1 1 calc R
C28 C 0.4947(10) 0.0460(7) 0.3127(3) 0.094(2) Uani 1 1 d .
H28A H 0.5688 0.0865 0.2900 0.142 Uiso 1 1 calc R
H28B H 0.5438 -0.0288 0.3251 0.142 Uiso 1 1 calc R
H28C H 0.4802 0.0925 0.3463 0.142 Uiso 1 1 calc R

loop_
_atom_site_aniso_label
_atom_site_aniso_U_11
_atom_site_aniso_U_22
_atom_site_aniso_U_33
_atom_site_aniso_U_23
_atom_site_aniso_U_13
_atom_site_aniso_U_12
I1 0.0774(3) 0.0524(3) 0.1136(4) 0.0041(2) 0.0294(2) 0.0000(2)
O2 0.072(2) 0.0483(19) 0.054(2) 0.0024(17) 0.0265(19) -0.0014(19)
C4 0.051(3) 0.049(3) 0.045(3) 0.000(2) 0.015(2) -0.009(2)
C5 0.046(3) 0.035(2) 0.054(3) 0.002(2) 0.010(3) -0.002(2)
C6 0.044(3) 0.049(3) 0.042(3) 0.002(2) 0.007(2) 0.000(2)
C7 0.074(4) 0.036(3) 0.055(3) 0.005(2) 0.026(3) -0.010(3)
N8 0.052(2) 0.050(2) 0.058(3) -0.004(2) 0.012(2) -0.001(2)
C9 0.050(3) 0.050(3) 0.064(4) 0.019(3) 0.009(3) -0.004(3)
C10 0.061(3) 0.036(2) 0.070(4) -0.004(3) 0.015(3) -0.004(3)
C11 0.064(3) 0.044(3) 0.060(4) 0.007(3) 0.027(3) -0.008(3)
C12 0.046(3) 0.041(3) 0.056(3) 0.004(2) 0.009(2) -0.003(2)
N13 0.075(3) 0.062(3) 0.056(3) -0.013(2) 0.009(3) 0.001(3)
C14 0.069(4) 0.045(3) 0.054(4) -0.005(3) 0.018(3) 0.015(3)
C15 0.065(4) 0.045(3) 0.057(4) -0.004(3) 0.021(3) -0.001(3)
C16 0.094(5) 0.055(3) 0.077(5) -0.007(3) 0.028(4) 0.009(3)
C17 0.068(4) 0.069(4) 0.056(4) 0.021(3) 0.017(3) 0.002(3)
C18 0.057(3) 0.050(3) 0.056(3) 0.000(3) 0.012(3) 0.012(3)
C19 0.070(4) 0.068(4) 0.051(3) 0.003(3) 0.023(3) 0.002(3)
C20 0.062(3) 0.064(3) 0.046(3) 0.006(3) 0.009(3) 0.003(3)
C21 0.073(4) 0.037(3) 0.070(4) -0.005(3) 0.013(3) -0.004(3)
C22 0.129(7) 0.069(4) 0.068(5) 0.010(4) 0.047(5) 0.037(5)
C23 0.064(4) 0.071(4) 0.091(5) 0.014(4) 0.024(4) 0.011(3)
C24 0.080(5) 0.065(4) 0.110(6) 0.017(4) 0.049(5) 0.020(4)
C25 0.077(4) 0.099(5) 0.065(4) -0.014(4) 0.006(3) -0.019(4)
C26 0.090(5) 0.104(5) 0.071(5) 0.027(4) 0.013(4) 0.034(5)
C27 0.108(6) 0.065(4) 0.051(4) 0.004(3) 0.022(4) 0.023(4)
C28 0.096(6) 0.108(6) 0.074(5) -0.023(4) -0.003(4) -0.009(5)

loop_
_atom_type_symbol
_atom_type_description
_atom_type_scat_dispersion_real
_atom_type_scat_dispersion_imag
_atom_type_scat_source
C C 0.0033 0.0016 'International Tables Vol C Tables 4.2.6.8 and 6.1.1.4'
H H 0.0000 0.0000 'International Tables Vol C Tables 4.2.6.8 and 6.1.1.4'
N N 0.0061 0.0033 'International Tables Vol C Tables 4.2.6.8 and 6.1.1.4'
O O 0.0106 0.0060 'International Tables Vol C Tables 4.2.6.8 and 6.1.1.4'
I I -0.4742 1.8119 'International Tables Vol C Tables 4.2.6.8 and 6.1.1.4'

loop_
_geom_angle_atom_site_label_1
_geom_angle_atom_site_label_2
_geom_angle_atom_site_label_3
_geom_angle
C4 O2 C15 120.3(4)
C5 C4 O2 123.7(4)
C5 C4 C7 121.0(5)
O2 C4 C7 115.3(4)
C4 C5 C12 119.4(4)
C4 C5 C11 116.8(5)
C12 C5 C11 123.8(4)
N8 C6 C10 121.3(4)
N8 C6 C12 119.5(4)
C10 C6 C12 119.1(5)
C10 C7 C4 120.6(5)
C19 N8 C6 121.5(5)
C19 N8 C16 118.7(5)
C6 N8 C16 119.7(4)
C17 C9 C12 121.0(5)
C7 C10 C6 120.3(5)
C21 C11 C5 120.4(5)
C9 C12 C5 123.7(5)
C9 C12 C6 116.7(5)
C5 C12 C6 119.5(4)
C14 N13 C15 107.5(5)
C14 N13 C28 122.7(6)
C15 N13 C28 120.3(5)
C18 C14 C27 121.3(6)
C18 C14 N13 110.5(5)
C27 C14 N13 128.1(6)
N13 C15 O2 105.6(4)
N13 C15 C21 112.2(5)
O2 C15 C21 109.4(4)
N13 C15 C20 103.4(4)
O2 C15 C20 108.6(4)
C21 C15 C20 117.0(5)
C9 C17 C19 120.6(5)
C23 C18 C14 120.2(6)
C23 C18 C20 131.3(6)
C14 C18 C20 108.5(5)
N8 C19 C17 120.6(5)
C18 C20 C25 112.8(5)
C18 C20 C26 109.3(5)
C25 C20 C26 108.5(5)
C18 C20 C15 101.4(4)
C25 C20 C15 113.1(5)
C26 C20 C15 111.6(5)
C11 C21 C15 123.1(5)
C27 C22 C24 121.6(7)
C18 C23 C24 119.4(7)
C22 C24 C23 119.5(7)
C22 C27 C14 117.9(7)

loop_
_geom_bond_atom_site_label_1
_geom_bond_atom_site_label_2
_geom_bond_distance
O2 C4 1.360(6)
O2 C15 1.465(6)
C4 C5 1.349(7)
C4 C7 1.413(7)
C5 C12 1.410(7)
C5 C11 1.473(7)
C6 N8 1.372(6)
C6 C10 1.403(7)
C6 C12 1.412(7)
C7 C10 1.341(7)
N8 C19 1.328(7)
N8 C16 1.490(8)
C9 C17 1.340(7)
C9 C12 1.410(7)
C11 C21 1.301(7)
N13 C14 1.397(7)
N13 C15 1.446(7)
N13 C28 1.447(9)
C14 C18 1.385(8)
C14 C27 1.388(8)
C15 C21 1.519(7)
C15 C20 1.553(8)
C17 C19 1.366(9)
C18 C23 1.362(8)
C18 C20 1.501(8)
C20 C25 1.534(8)
C20 C26 1.547(8)
C22 C27 1.362(10)
C22 C24 1.390(11)
C23 C24 1.393(10)
